data_7251997
loop_
_publ_author_name
'Reibeling, Sylvia'
'Gorelik, Tatiana E.'
'Hauss\"uhl, Eiken'
'Liebisch, Nick'
'Piepenbring, Martin U.'

_publ_section_title
;
 Electron diffraction and crystal engineering of Pigment Red 5,
 C30H31ClN4O7S
;
_journal_name_full CrystEngComm
_journal_paper_doi 10.1039/D6CE00140H
_journal_year 2026
_chemical_formula_moiety 'C30 H31 Cl N4 O7 S'
_chemical_formula_sum 'C30 H31 Cl N4 O7 S'
_chemical_formula_weight 627.10
_space_group_crystal_system triclinic
_space_group_IT_number 2
_space_group_name_Hall '-P 1'
_space_group_name_H-M_alt 'P -1'
_atom_sites_solution_hydrogens geom
_atom_sites_solution_primary dual
_atom_sites_solution_secondary difmap
_audit_creation_date 2024-06-28
_audit_creation_method 'CIF-fill 1.5c (K.Radacki, 2005-23)'
_audit_update_record
;
2026-01-11 deposited with the CCDC.	2026-04-17 downloaded from the CCDC.
;
_cell_angle_alpha 113.291(8)
_cell_angle_beta 91.094(7)
_cell_angle_gamma 105.492(7)
_cell_formula_units_Z 2
_cell_length_a 7.4665(6)
_cell_length_b 13.8060(12)
_cell_length_c 16.2268(13)
_cell_measurement_reflns_used 2683
_cell_measurement_temperature 295(2)
_cell_measurement_theta_max 21.0080
_cell_measurement_theta_min 2.5690
_cell_volume 1465.8(2)
_computing_cell_refinement 'CrysAlisPro 1.171.43.105a (Rigaku OD, 2024)'
_computing_data_collection
;
 CrysAlisPro system (CCD 41.93a (release 15-12-2020))
;
_computing_data_reduction 'CrysAlisPro 1.171.43.105a (Rigaku OD, 2024)'
_computing_molecular_graphics 'ShelXLe (Huebschle et all, 2011)'
_computing_publication_material 'SHELXL-2018/3 (Sheldrick, 2018)'
_computing_structure_refinement 'SHELXL-2018/3 (Sheldrick, 2018)'
_computing_structure_solution 'SHELXT 2014/5 (Sheldrick, 2014)'
_diffrn_ambient_temperature 295(2)
_diffrn_detector 'CCD plate'
_diffrn_detector_area_resol_mean 15.9682
_diffrn_detector_type Sapphire3
_diffrn_measured_fraction_theta_full 0.997
_diffrn_measured_fraction_theta_max 0.997
_diffrn_measurement_details
;
 List of Runs (angles in degrees, time in seconds):
 --------------------------------------------------------------------------
  1  \w    -80.00 -33.00   0.50  110.00    --  -16.73 135.00 -76.00   94
  2  \w    -68.00 -43.00   0.50  110.00    --  -16.73 135.00 103.00   50
  3  \w     20.00  45.00   0.50  110.00    --   17.98-135.00  37.00   50
  4  \w     45.00  83.00   0.50  110.00    --   17.98-135.00-141.00   76
  5  \w    -83.00  56.00   0.50  110.00    --  -16.73   0.00  60.00  278
  6  \w    -39.00  15.00   0.50  110.00    --  -16.73 -77.00  30.00  108
  7  \w    -87.00 -57.00   0.50  110.00    --  -16.73 -57.00-120.00   60
  8  \w    -25.00  59.00   0.50  110.00    --  -16.73  19.00 -90.00  168
  9  \w    -20.00   6.00   0.50  110.00    --  -16.73 -57.00-120.00   52
 10  \w    -54.00  25.00   0.50  110.00    --   17.98 -19.00 120.00  158
 11  \w     38.00  93.00   0.50  110.00    --   17.98 179.00-180.00  110
 12  \w     -6.00  89.00   0.50  110.00    --   17.98  57.00 -60.00  190
 13  \w    -14.00  38.00   0.50  110.00    --   17.98  77.00  60.00  104
 14  \w      2.00  75.00   0.50  110.00    --   17.98  57.00-180.00  146
;
_diffrn_measurement_device 'four-circle diffractometer'
_diffrn_measurement_device_type 'Xcalibur, Sapphire3'
_diffrn_measurement_method '\w scans'
_diffrn_orient_matrix_type
;
 CrysAlisPro convention (1999,Acta A55,543-557)
;
_diffrn_orient_matrix_UB_11 -0.0240423000
_diffrn_orient_matrix_UB_12 -0.0333888000
_diffrn_orient_matrix_UB_13 -0.0472228000
_diffrn_orient_matrix_UB_21 -0.0803942000
_diffrn_orient_matrix_UB_22 0.0180550000
_diffrn_orient_matrix_UB_23 -0.0002510000
_diffrn_orient_matrix_UB_31 0.0536034000
_diffrn_orient_matrix_UB_32 0.0446674000
_diffrn_orient_matrix_UB_33 -0.0089765000
_diffrn_radiation_type MoK\a
_diffrn_radiation_wavelength 0.71073
_diffrn_reflns_av_R_equivalents 0.1111
_diffrn_reflns_av_unetI/netI 0.1740
_diffrn_reflns_Laue_measured_fraction_full 0.997
_diffrn_reflns_Laue_measured_fraction_max 0.997
_diffrn_reflns_limit_h_max 8
_diffrn_reflns_limit_h_min -8
_diffrn_reflns_limit_k_max 16
_diffrn_reflns_limit_k_min -16
_diffrn_reflns_limit_l_max 19
_diffrn_reflns_limit_l_min -19
_diffrn_reflns_number 19850
_diffrn_reflns_point_group_measured_fraction_full 0.997
_diffrn_reflns_point_group_measured_fraction_max 0.997
_diffrn_reflns_theta_full 25.022
_diffrn_reflns_theta_max 25.022
_diffrn_reflns_theta_min 2.567
_diffrn_source 'fine-focus sealed X-ray tube'
_diffrn_source_type 'Enhance (Mo) X-ray Source'
_exptl_absorpt_coefficient_mu 0.257
_exptl_absorpt_correction_T_max 0.995
_exptl_absorpt_correction_T_min 0.974
_exptl_absorpt_correction_type analytical
_exptl_absorpt_process_details
;
 CrysAlisPro 1.171.43.105a (Rigaku Oxford Diffraction, 2024) Analytical 
 numeric absorption correction using a multifaceted crystal model based on 
 expressions derived by R.C. Clark & J.S. Reid. (Clark, R. C. & Reid, J. S. 
 (1995). Acta Cryst. A51, 887-897) Empirical absorption correction using 
 spherical harmonics, implemented in SCALE3 ABSPACK scaling algorithm.
;
_exptl_crystal_colour red
_exptl_crystal_density_diffrn 1.421
_exptl_crystal_description plate
_exptl_crystal_F_000 656
_exptl_crystal_preparation
;
 For data collection the crystal was immersed mounted on a polyimide
 microloop (MicroMounts of MiTeGen) using apiezon grease.
;
_exptl_crystal_size_max 0.191
_exptl_crystal_size_mid 0.088
_exptl_crystal_size_min 0.030
_refine_diff_density_max 0.240
_refine_diff_density_min -0.247
_refine_diff_density_rms 0.053
_refine_ls_extinction_method none
_refine_ls_goodness_of_fit_ref 0.951
_refine_ls_hydrogen_treatment constr
_refine_ls_matrix_type full
_refine_ls_number_parameters 393
_refine_ls_number_reflns 5171
_refine_ls_number_restraints 0
_refine_ls_restrained_S_all 0.951
_refine_ls_R_factor_all 0.2175
_refine_ls_R_factor_gt 0.0752
_refine_ls_shift/su_max 0.000
_refine_ls_shift/su_mean 0.000
_refine_ls_structure_factor_coef Fsqd
_refine_ls_weighting_details 'w=1/[\s^2^(Fo^2^)+(0.0362P)^2^] where P=(Fo^2^+2Fc^2^)/3'
_refine_ls_weighting_scheme calc
_refine_ls_wR_factor_gt 0.1182
_refine_ls_wR_factor_ref 0.1640
_reflns_Friedel_coverage 0.000
_reflns_number_gt 1979
_reflns_number_total 5171
_reflns_threshold_expression 'I > 2\s(I)'
_cod_data_source_file d6ce00140h2.cif
_cod_data_source_block pigment_red-5
_cod_database_code 7251997
_shelx_shelxl_version_number 2018/3
_shelx_space_group_comment
;
The symmetry employed for this shelxl refinement is uniquely defined
by the following loop, which should always be used as a source of
symmetry information in preference to the above space-group names.
They are only intended as comments.
;
_shelx_estimated_absorpt_t_min 0.953
_shelx_estimated_absorpt_t_max 0.992

loop_
_space_group_symop_operation_xyz
'x, y, z'
'-x, -y, -z'

loop_
_atom_site_label
_atom_site_type_symbol
_atom_site_fract_x
_atom_site_fract_y
_atom_site_fract_z
_atom_site_U_iso_or_equiv
_atom_site_adp_type
_atom_site_occupancy
_atom_site_site_symmetry_order
_atom_site_calc_flag
_atom_site_refinement_flags_posn
_atom_site_refinement_flags_adp
_atom_site_refinement_flags_occupancy
_atom_site_disorder_assembly
_atom_site_disorder_group
Cl1 Cl 0.2894(2) 0.80293(11) 0.30569(11) 0.0788(5) Uani 1 1 d . . . . .
S1 S 0.1272(2) 0.03382(12) 0.79660(12) 0.0696(5) Uani 1 1 d . . . . .
O1 O 0.3578(5) 0.6155(3) 0.1696(3) 0.0750(12) Uani 1 1 d . . . . .
N1 N 0.2494(6) 0.5720(3) 0.4915(3) 0.0557(13) Uani 1 1 d . . . . .
H1 H 0.243628 0.507795 0.489002 0.067 Uiso 1 1 calc R U . . .
C1 C 0.4091(8) 0.5354(4) 0.0989(4) 0.0735(18) Uani 1 1 d . . . . .
H1A H 0.429611 0.557738 0.050019 0.110 Uiso 1 1 calc R U . . .
H1B H 0.310788 0.466507 0.078229 0.110 Uiso 1 1 calc R U . . .
H1C H 0.522545 0.526572 0.119658 0.110 Uiso 1 1 calc R U . . .
O2 O 0.3105(5) 0.4107(3) 0.3560(3) 0.0700(12) Uani 1 1 d . . . . .
N2 N 0.1801(6) 0.3785(3) 0.7164(3) 0.0523(12) Uani 1 1 d . . . . .
C2 C 0.3346(7) 0.6024(4) 0.2480(4) 0.0560(16) Uani 1 1 d . . . . .
O3 O 0.2390(6) 0.7416(3) 0.5865(3) 0.0837(14) Uani 1 1 d . . . . .
N3 N 0.2016(6) 0.3013(3) 0.6429(3) 0.0567(13) Uani 1 1 d . . . . .
H3A H 0.215718 0.313461 0.595021 0.068 Uiso 1 1 calc R U . . .
C3 C 0.3391(7) 0.5070(4) 0.2570(4) 0.0570(15) Uani 1 1 d . . . . .
H3 H 0.361177 0.448561 0.209022 0.068 Uiso 1 1 calc R U . . .
O4 O 0.2237(5) 0.4268(3) 0.5631(2) 0.0612(11) Uani 1 1 d . . . . .
N4 N 0.3323(7) 0.0665(4) 0.8545(3) 0.0741(15) Uani 1 1 d . . . . .
C4 C 0.3100(7) 0.5010(4) 0.3390(4) 0.0516(15) Uani 1 1 d . . . . .
O5 O 0.2686(5) 0.1607(3) 0.4935(3) 0.0680(11) Uani 1 1 d . . . . .
C5 C 0.2790(7) 0.5871(4) 0.4111(4) 0.0525(15) Uani 1 1 d . . . . .
O6 O 0.0279(6) 0.1035(3) 0.8528(3) 0.0850(13) Uani 1 1 d . . . . .
C6 C 0.2743(6) 0.6814(4) 0.4005(4) 0.0522(15) Uani 1 1 d . . . . .
H6 H 0.253100 0.740283 0.448492 0.063 Uiso 1 1 calc R U . . .
O7 O 0.0490(5) -0.0832(3) 0.7628(3) 0.0832(13) Uani 1 1 d . . . . .
C7 C 0.3009(7) 0.6872(4) 0.3194(4) 0.0519(15) Uani 1 1 d . . . . .
C8 C 0.3135(8) 0.3128(4) 0.2834(4) 0.0736(19) Uani 1 1 d . . . . .
H8A H 0.306301 0.256397 0.304830 0.110 Uiso 1 1 calc R U . . .
H8B H 0.427901 0.325948 0.258103 0.110 Uiso 1 1 calc R U . . .
H8C H 0.208276 0.289129 0.237808 0.110 Uiso 1 1 calc R U . . .
C9 C 0.2294(7) 0.6472(4) 0.5717(4) 0.0545(15) Uani 1 1 d . . . . .
C10 C 0.1988(7) 0.6064(4) 0.6458(4) 0.0486(14) Uani 1 1 d . . . . .
C11 C 0.2021(7) 0.4973(4) 0.6356(4) 0.0486(14) Uani 1 1 d . . . . .
C12 C 0.1780(7) 0.4750(4) 0.7161(4) 0.0474(14) Uani 1 1 d . . . . .
C13 C 0.1488(7) 0.5543(4) 0.8006(4) 0.0463(14) Uani 1 1 d . . . . .
C14 C 0.1257(7) 0.5354(4) 0.8777(4) 0.0572(16) Uani 1 1 d . . . . .
H14 H 0.129342 0.468062 0.876485 0.069 Uiso 1 1 calc R U . . .
C15 C 0.0976(8) 0.6136(4) 0.9554(4) 0.0656(17) Uani 1 1 d . . . . .
H15 H 0.082633 0.598986 1.006555 0.079 Uiso 1 1 calc R U . . .
C16 C 0.0910(7) 0.7148(4) 0.9592(4) 0.0646(17) Uani 1 1 d . . . . .
H16 H 0.071258 0.767900 1.012245 0.077 Uiso 1 1 calc R U . . .
C17 C 0.1138(7) 0.7348(4) 0.8841(4) 0.0598(16) Uani 1 1 d . . . . .
H17 H 0.109362 0.802475 0.886315 0.072 Uiso 1 1 calc R U . . .
C18 C 0.1439(7) 0.6561(4) 0.8031(4) 0.0482(14) Uani 1 1 d . . . . .
C19 C 0.1694(7) 0.6780(4) 0.7243(4) 0.0513(15) Uani 1 1 d . . . . .
H19 H 0.165226 0.746359 0.727978 0.062 Uiso 1 1 calc R U . . .
C20 C 0.2022(7) 0.1984(4) 0.6397(4) 0.0530(15) Uani 1 1 d . . . . .
C21 C 0.2355(7) 0.1231(4) 0.5592(4) 0.0555(15) Uani 1 1 d . . . . .
C22 C 0.2310(7) 0.0189(4) 0.5513(4) 0.0581(16) Uani 1 1 d . . . . .
H22 H 0.252516 -0.032326 0.497614 0.070 Uiso 1 1 calc R U . . .
C23 C 0.1946(7) -0.0081(4) 0.6229(4) 0.0571(16) Uani 1 1 d . . . . .
H23 H 0.190064 -0.078514 0.617258 0.069 Uiso 1 1 calc R U . . .
C24 C 0.1648(7) 0.0667(4) 0.7030(4) 0.0546(15) Uani 1 1 d . . . . .
C25 C 0.1674(7) 0.1717(4) 0.7127(4) 0.0534(15) Uani 1 1 d . . . . .
H25 H 0.146361 0.222592 0.766794 0.064 Uiso 1 1 calc R U . . .
C26 C 0.3224(8) 0.0936(4) 0.4132(4) 0.0733(18) Uani 1 1 d . . . . .
H26A H 0.344890 0.130948 0.373719 0.110 Uiso 1 1 calc R U . . .
H26B H 0.224035 0.025115 0.383447 0.110 Uiso 1 1 calc R U . . .
H26C H 0.435047 0.079096 0.427536 0.110 Uiso 1 1 calc R U . . .
C27 C 0.4636(10) 0.0022(5) 0.8051(5) 0.099(2) Uani 1 1 d . . . . .
H27A H 0.392672 -0.063372 0.752759 0.118 Uiso 1 1 calc R U . . .
H27B H 0.557145 0.047645 0.784107 0.118 Uiso 1 1 calc R U . . .
C28 C 0.5556(9) -0.0292(5) 0.8660(5) 0.125(3) Uani 1 1 d . . . . .
H28A H 0.632584 -0.073347 0.833815 0.187 Uiso 1 1 calc R U . . .
H28B H 0.462437 -0.071145 0.888943 0.187 Uiso 1 1 calc R U . . .
H28C H 0.632522 0.036012 0.915640 0.187 Uiso 1 1 calc R U . . .
C29 C 0.4185(10) 0.1822(5) 0.9123(5) 0.104(3) Uani 1 1 d . . . . .
H29A H 0.366210 0.225937 0.890030 0.125 Uiso 1 1 calc R U . . .
H29B H 0.551975 0.200948 0.908521 0.125 Uiso 1 1 calc R U . . .
C30 C 0.3913(10) 0.2124(5) 1.0096(5) 0.112(3) Uani 1 1 d . . . . .
H30A H 0.461844 0.288131 1.045289 0.168 Uiso 1 1 calc R U . . .
H30B H 0.434049 0.165606 1.030923 0.168 Uiso 1 1 calc R U . . .
H30C H 0.260502 0.202776 1.014919 0.168 Uiso 1 1 calc R U . . .

loop_
_atom_site_aniso_label
_atom_site_aniso_U_11
_atom_site_aniso_U_22
_atom_site_aniso_U_33
_atom_site_aniso_U_23
_atom_site_aniso_U_13
_atom_site_aniso_U_12
Cl1 0.1080(13) 0.0644(10) 0.0884(13) 0.0479(10) 0.0273(10) 0.0378(9)
S1 0.0886(14) 0.0546(10) 0.0761(13) 0.0336(10) 0.0222(11) 0.0270(9)
O1 0.100(3) 0.069(3) 0.072(3) 0.038(3) 0.032(3) 0.036(2)
N1 0.073(3) 0.038(3) 0.059(3) 0.023(3) 0.008(3) 0.017(2)
C1 0.094(5) 0.087(5) 0.052(4) 0.031(4) 0.030(4) 0.043(4)
O2 0.102(3) 0.044(2) 0.068(3) 0.022(2) 0.010(2) 0.030(2)
N2 0.062(3) 0.039(3) 0.055(3) 0.015(3) 0.011(3) 0.021(2)
C2 0.054(4) 0.055(4) 0.068(5) 0.037(4) 0.009(3) 0.012(3)
O3 0.142(4) 0.046(2) 0.082(3) 0.035(2) 0.035(3) 0.042(3)
N3 0.071(3) 0.041(3) 0.061(3) 0.022(3) 0.005(3) 0.019(2)
C3 0.059(4) 0.057(4) 0.055(4) 0.020(3) 0.014(3) 0.021(3)
O4 0.099(3) 0.039(2) 0.054(3) 0.018(2) 0.017(2) 0.035(2)
N4 0.081(4) 0.063(4) 0.075(4) 0.028(3) -0.006(3) 0.018(3)
C4 0.046(4) 0.043(3) 0.066(4) 0.025(3) 0.002(3) 0.010(3)
O5 0.090(3) 0.056(2) 0.062(3) 0.023(2) 0.016(2) 0.030(2)
C5 0.056(4) 0.045(3) 0.062(4) 0.027(3) 0.015(3) 0.015(3)
O6 0.115(4) 0.078(3) 0.089(3) 0.043(3) 0.049(3) 0.056(3)
C6 0.053(4) 0.033(3) 0.071(4) 0.026(3) 0.008(3) 0.008(3)
O7 0.106(3) 0.045(2) 0.102(3) 0.038(2) 0.025(3) 0.014(2)
C7 0.056(4) 0.049(3) 0.059(4) 0.027(3) 0.014(3) 0.020(3)
C8 0.082(5) 0.047(4) 0.092(5) 0.024(4) -0.001(4) 0.028(3)
C9 0.069(4) 0.038(3) 0.056(4) 0.019(3) 0.005(3) 0.017(3)
C10 0.055(4) 0.040(3) 0.053(4) 0.021(3) 0.005(3) 0.015(3)
C11 0.054(4) 0.035(3) 0.060(4) 0.021(3) 0.007(3) 0.017(3)
C12 0.047(4) 0.035(3) 0.065(4) 0.024(3) 0.002(3) 0.014(3)
C13 0.048(4) 0.037(3) 0.052(4) 0.014(3) 0.004(3) 0.015(3)
C14 0.067(4) 0.055(4) 0.059(4) 0.025(4) 0.016(3) 0.030(3)
C15 0.082(5) 0.056(4) 0.070(5) 0.033(4) 0.029(4) 0.027(3)
C16 0.075(5) 0.058(4) 0.059(4) 0.016(3) 0.017(4) 0.030(3)
C17 0.071(4) 0.038(3) 0.071(5) 0.018(3) 0.011(4) 0.025(3)
C18 0.044(4) 0.039(3) 0.058(4) 0.015(3) 0.007(3) 0.015(3)
C19 0.056(4) 0.038(3) 0.063(4) 0.026(3) 0.003(3) 0.013(3)
C20 0.057(4) 0.033(3) 0.073(5) 0.023(3) 0.010(3) 0.018(3)
C21 0.063(4) 0.045(4) 0.063(4) 0.024(3) 0.004(3) 0.022(3)
C22 0.072(4) 0.040(3) 0.061(4) 0.016(3) 0.005(3) 0.023(3)
C23 0.068(4) 0.037(3) 0.068(5) 0.020(3) 0.008(4) 0.023(3)
C24 0.063(4) 0.042(3) 0.069(4) 0.030(3) 0.008(3) 0.021(3)
C25 0.067(4) 0.046(3) 0.055(4) 0.025(3) 0.011(3) 0.022(3)
C26 0.090(5) 0.066(4) 0.068(5) 0.026(4) 0.018(4) 0.032(4)
C27 0.114(6) 0.102(6) 0.108(6) 0.061(5) 0.015(5) 0.052(5)
C28 0.123(7) 0.126(7) 0.145(8) 0.082(6) 0.001(6) 0.031(5)
C29 0.117(6) 0.067(5) 0.103(6) 0.031(5) -0.032(5) 0.000(4)
C30 0.123(7) 0.111(6) 0.087(6) 0.015(5) 0.007(5) 0.052(5)

loop_
_atom_type_symbol
_atom_type_description
_atom_type_scat_dispersion_real
_atom_type_scat_dispersion_imag
_atom_type_scat_source
C C 0.0033 0.0016 'International Tables Vol C Tables 4.2.6.8 and 6.1.1.4'
H H 0.0000 0.0000 'International Tables Vol C Tables 4.2.6.8 and 6.1.1.4'
N N 0.0061 0.0033 'International Tables Vol C Tables 4.2.6.8 and 6.1.1.4'
O O 0.0106 0.0060 'International Tables Vol C Tables 4.2.6.8 and 6.1.1.4'
Cl Cl 0.1484 0.1585 'International Tables Vol C Tables 4.2.6.8 and 6.1.1.4'
S S 0.1246 0.1234 'International Tables Vol C Tables 4.2.6.8 and 6.1.1.4'

loop_
_exptl_crystal_face_index_h
_exptl_crystal_face_index_k
_exptl_crystal_face_index_l
_exptl_crystal_face_perp_dist
0 0 1 0.0149
0 0 -1 0.0153
-1 0 0 0.0910
1 0 0 0.0634
0 1 -1 0.0505
0 -1 1 0.0178

loop_
_geom_angle_atom_site_label_1
_geom_angle_atom_site_label_2
_geom_angle_atom_site_label_3
_geom_angle
_geom_angle_site_symmetry_1
_geom_angle_site_symmetry_3
_geom_angle_publ_flag
O6 S1 O7 119.5(2) . . ?
O6 S1 N4 107.1(3) . . ?
O7 S1 N4 107.0(3) . . ?
O6 S1 C24 107.5(2) . . ?
O7 S1 C24 107.6(3) . . ?
N4 S1 C24 107.7(2) . . ?
C2 O1 C1 118.4(4) . . ?
C9 N1 C5 127.1(4) . . ?
C9 N1 H1 116.5 . . ?
C5 N1 H1 116.5 . . ?
O1 C1 H1A 109.5 . . ?
O1 C1 H1B 109.5 . . ?
H1A C1 H1B 109.5 . . ?
O1 C1 H1C 109.5 . . ?
H1A C1 H1C 109.5 . . ?
H1B C1 H1C 109.5 . . ?
C4 O2 C8 118.9(4) . . ?
N3 N2 C12 119.5(4) . . ?
O1 C2 C7 117.2(5) . . ?
O1 C2 C3 123.1(5) . . ?
C7 C2 C3 119.7(5) . . ?
N2 N3 C20 121.5(4) . . ?
N2 N3 H3A 119.3 . . ?
C20 N3 H3A 119.3 . . ?
C4 C3 C2 118.6(5) . . ?
C4 C3 H3 120.7 . . ?
C2 C3 H3 120.7 . . ?
C29 N4 C27 116.3(5) . . ?
C29 N4 S1 116.6(4) . . ?
C27 N4 S1 115.4(4) . . ?
C5 C4 O2 114.5(5) . . ?
C5 C4 C3 121.6(5) . . ?
O2 C4 C3 123.9(5) . . ?
C21 O5 C26 118.2(4) . . ?
C4 C5 C6 119.0(5) . . ?
C4 C5 N1 117.0(5) . . ?
C6 C5 N1 124.0(5) . . ?
C7 C6 C5 119.7(5) . . ?
C7 C6 H6 120.2 . . ?
C5 C6 H6 120.2 . . ?
C6 C7 C2 121.5(5) . . ?
C6 C7 Cl1 119.5(4) . . ?
C2 C7 Cl1 119.0(4) . . ?
O2 C8 H8A 109.5 . . ?
O2 C8 H8B 109.5 . . ?
H8A C8 H8B 109.5 . . ?
O2 C8 H8C 109.5 . . ?
H8A C8 H8C 109.5 . . ?
H8B C8 H8C 109.5 . . ?
O3 C9 N1 124.2(5) . . ?
O3 C9 C10 120.9(5) . . ?
N1 C9 C10 114.9(5) . . ?
C19 C10 C11 120.2(5) . . ?
C19 C10 C9 115.6(5) . . ?
C11 C10 C9 124.1(5) . . ?
O4 C11 C10 122.5(5) . . ?
O4 C11 C12 121.6(4) . . ?
C10 C11 C12 116.0(5) . . ?
N2 C12 C13 115.1(5) . . ?
N2 C12 C11 122.1(5) . . ?
C13 C12 C11 122.8(4) . . ?
C14 C13 C18 119.0(5) . . ?
C14 C13 C12 124.0(5) . . ?
C18 C13 C12 117.0(5) . . ?
C15 C14 C13 121.2(5) . . ?
C15 C14 H14 119.4 . . ?
C13 C14 H14 119.4 . . ?
C14 C15 C16 120.7(5) . . ?
C14 C15 H15 119.7 . . ?
C16 C15 H15 119.7 . . ?
C17 C16 C15 118.9(5) . . ?
C17 C16 H16 120.6 . . ?
C15 C16 H16 120.6 . . ?
C16 C17 C18 121.7(5) . . ?
C16 C17 H17 119.1 . . ?
C18 C17 H17 119.1 . . ?
C13 C18 C17 118.5(5) . . ?
C13 C18 C19 120.0(5) . . ?
C17 C18 C19 121.5(5) . . ?
C10 C19 C18 123.9(5) . . ?
C10 C19 H19 118.0 . . ?
C18 C19 H19 118.0 . . ?
C25 C20 C21 121.1(5) . . ?
C25 C20 N3 121.7(5) . . ?
C21 C20 N3 117.1(5) . . ?
O5 C21 C22 125.8(5) . . ?
O5 C21 C20 114.7(5) . . ?
C22 C21 C20 119.5(5) . . ?
C23 C22 C21 119.6(5) . . ?
C23 C22 H22 120.2 . . ?
C21 C22 H22 120.2 . . ?
C22 C23 C24 121.1(5) . . ?
C22 C23 H23 119.5 . . ?
C24 C23 H23 119.5 . . ?
C23 C24 C25 120.6(5) . . ?
C23 C24 S1 121.2(4) . . ?
C25 C24 S1 118.2(4) . . ?
C20 C25 C24 118.1(5) . . ?
C20 C25 H25 120.9 . . ?
C24 C25 H25 120.9 . . ?
O5 C26 H26A 109.5 . . ?
O5 C26 H26B 109.5 . . ?
H26A C26 H26B 109.5 . . ?
O5 C26 H26C 109.5 . . ?
H26A C26 H26C 109.5 . . ?
H26B C26 H26C 109.5 . . ?
C28 C27 N4 109.6(6) . . ?
C28 C27 H27A 109.8 . . ?
N4 C27 H27A 109.8 . . ?
C28 C27 H27B 109.8 . . ?
N4 C27 H27B 109.8 . . ?
H27A C27 H27B 108.2 . . ?
C27 C28 H28A 109.5 . . ?
C27 C28 H28B 109.5 . . ?
H28A C28 H28B 109.5 . . ?
C27 C28 H28C 109.5 . . ?
H28A C28 H28C 109.5 . . ?
H28B C28 H28C 109.5 . . ?
N4 C29 C30 113.5(5) . . ?
N4 C29 H29A 108.9 . . ?
C30 C29 H29A 108.9 . . ?
N4 C29 H29B 108.9 . . ?
C30 C29 H29B 108.9 . . ?
H29A C29 H29B 107.7 . . ?
C29 C30 H30A 109.5 . . ?
C29 C30 H30B 109.5 . . ?
H30A C30 H30B 109.5 . . ?
C29 C30 H30C 109.5 . . ?
H30A C30 H30C 109.5 . . ?
H30B C30 H30C 109.5 . . ?

loop_
_geom_bond_atom_site_label_1
_geom_bond_atom_site_label_2
_geom_bond_distance
_geom_bond_site_symmetry_2
_geom_bond_publ_flag
Cl1 C7 1.721(5) . ?
S1 O6 1.422(4) . ?
S1 O7 1.426(3) . ?
S1 N4 1.635(5) . ?
S1 C24 1.756(5) . ?
O1 C2 1.361(6) . ?
O1 C1 1.387(6) . ?
N1 C9 1.348(6) . ?
N1 C5 1.413(6) . ?
N1 H1 0.8600 . ?
C1 H1A 0.9600 . ?
C1 H1B 0.9600 . ?
C1 H1C 0.9600 . ?
O2 C4 1.381(5) . ?
O2 C8 1.404(6) . ?
N2 N3 1.295(5) . ?
N2 C12 1.338(5) . ?
C2 C7 1.369(7) . ?
C2 C3 1.390(6) . ?
O3 C9 1.209(5) . ?
N3 C20 1.402(5) . ?
N3 H3A 0.8600 . ?
C3 C4 1.382(6) . ?
C3 H3 0.9300 . ?
O4 C11 1.242(5) . ?
N4 C29 1.445(7) . ?
N4 C27 1.524(7) . ?
C4 C5 1.375(7) . ?
O5 C21 1.360(5) . ?
O5 C26 1.408(6) . ?
C5 C6 1.388(6) . ?
C6 C7 1.366(6) . ?
C6 H6 0.9300 . ?
C8 H8A 0.9600 . ?
C8 H8B 0.9600 . ?
C8 H8C 0.9600 . ?
C9 C10 1.514(6) . ?
C10 C19 1.334(6) . ?
C10 C11 1.456(6) . ?
C11 C12 1.458(6) . ?
C12 C13 1.441(6) . ?
C13 C14 1.381(6) . ?
C13 C18 1.400(6) . ?
C14 C15 1.362(7) . ?
C14 H14 0.9300 . ?
C15 C16 1.389(6) . ?
C15 H15 0.9300 . ?
C16 C17 1.356(6) . ?
C16 H16 0.9300 . ?
C17 C18 1.404(6) . ?
C17 H17 0.9300 . ?
C18 C19 1.432(6) . ?
C19 H19 0.9300 . ?
C20 C25 1.384(6) . ?
C20 C21 1.387(7) . ?
C21 C22 1.384(6) . ?
C22 C23 1.366(6) . ?
C22 H22 0.9300 . ?
C23 C24 1.370(7) . ?
C23 H23 0.9300 . ?
C24 C25 1.390(6) . ?
C25 H25 0.9300 . ?
C26 H26A 0.9600 . ?
C26 H26B 0.9600 . ?
C26 H26C 0.9600 . ?
C27 C28 1.453(7) . ?
C27 H27A 0.9700 . ?
C27 H27B 0.9700 . ?
C28 H28A 0.9600 . ?
C28 H28B 0.9600 . ?
C28 H28C 0.9600 . ?
C29 C30 1.498(8) . ?
C29 H29A 0.9700 . ?
C29 H29B 0.9700 . ?
C30 H30A 0.9600 . ?
C30 H30B 0.9600 . ?
C30 H30C 0.9600 . ?

loop_
_geom_torsion_atom_site_label_1
_geom_torsion_atom_site_label_2
_geom_torsion_atom_site_label_3
_geom_torsion_atom_site_label_4
_geom_torsion
_geom_torsion_site_symmetry_1
_geom_torsion_site_symmetry_2
_geom_torsion_site_symmetry_3
_geom_torsion_site_symmetry_4
_geom_torsion_publ_flag
C1 O1 C2 C7 174.2(5) . . . . ?
C1 O1 C2 C3 -7.5(8) . . . . ?
C12 N2 N3 C20 -179.2(4) . . . . ?
O1 C2 C3 C4 -178.6(5) . . . . ?
C7 C2 C3 C4 -0.4(8) . . . . ?
O6 S1 N4 C29 -36.9(5) . . . . ?
O7 S1 N4 C29 -166.2(4) . . . . ?
C24 S1 N4 C29 78.5(5) . . . . ?
O6 S1 N4 C27 -178.8(4) . . . . ?
O7 S1 N4 C27 52.0(4) . . . . ?
C24 S1 N4 C27 -63.4(4) . . . . ?
C8 O2 C4 C5 170.8(5) . . . . ?
C8 O2 C4 C3 -9.6(7) . . . . ?
C2 C3 C4 C5 -0.7(8) . . . . ?
C2 C3 C4 O2 179.8(5) . . . . ?
O2 C4 C5 C6 -179.5(4) . . . . ?
C3 C4 C5 C6 0.9(8) . . . . ?
O2 C4 C5 N1 -0.9(7) . . . . ?
C3 C4 C5 N1 179.5(4) . . . . ?
C9 N1 C5 C4 175.1(5) . . . . ?
C9 N1 C5 C6 -6.4(8) . . . . ?
C4 C5 C6 C7 -0.2(8) . . . . ?
N1 C5 C6 C7 -178.7(5) . . . . ?
C5 C6 C7 C2 -0.8(8) . . . . ?
C5 C6 C7 Cl1 178.5(4) . . . . ?
O1 C2 C7 C6 179.5(4) . . . . ?
C3 C2 C7 C6 1.1(8) . . . . ?
O1 C2 C7 Cl1 0.2(7) . . . . ?
C3 C2 C7 Cl1 -178.2(4) . . . . ?
C5 N1 C9 O3 -2.0(9) . . . . ?
C5 N1 C9 C10 179.8(4) . . . . ?
O3 C9 C10 C19 4.9(8) . . . . ?
N1 C9 C10 C19 -176.8(5) . . . . ?
O3 C9 C10 C11 -174.4(5) . . . . ?
N1 C9 C10 C11 3.9(7) . . . . ?
C19 C10 C11 O4 177.9(5) . . . . ?
C9 C10 C11 O4 -2.8(8) . . . . ?
C19 C10 C11 C12 -2.0(7) . . . . ?
C9 C10 C11 C12 177.3(4) . . . . ?
N3 N2 C12 C13 178.6(4) . . . . ?
N3 N2 C12 C11 -0.9(7) . . . . ?
O4 C11 C12 N2 0.8(8) . . . . ?
C10 C11 C12 N2 -179.3(5) . . . . ?
O4 C11 C12 C13 -178.7(5) . . . . ?
C10 C11 C12 C13 1.2(7) . . . . ?
N2 C12 C13 C14 0.5(8) . . . . ?
C11 C12 C13 C14 -180.0(5) . . . . ?
N2 C12 C13 C18 -179.4(4) . . . . ?
C11 C12 C13 C18 0.1(7) . . . . ?
C18 C13 C14 C15 0.3(8) . . . . ?
C12 C13 C14 C15 -179.6(5) . . . . ?
C13 C14 C15 C16 0.2(9) . . . . ?
C14 C15 C16 C17 -0.3(9) . . . . ?
C15 C16 C17 C18 -0.1(8) . . . . ?
C14 C13 C18 C17 -0.6(7) . . . . ?
C12 C13 C18 C17 179.3(5) . . . . ?
C14 C13 C18 C19 179.4(5) . . . . ?
C12 C13 C18 C19 -0.7(7) . . . . ?
C16 C17 C18 C13 0.5(8) . . . . ?
C16 C17 C18 C19 -179.5(5) . . . . ?
C11 C10 C19 C18 1.5(8) . . . . ?
C9 C10 C19 C18 -177.9(4) . . . . ?
C13 C18 C19 C10 -0.1(8) . . . . ?
C17 C18 C19 C10 179.9(5) . . . . ?
N2 N3 C20 C25 4.4(8) . . . . ?
N2 N3 C20 C21 -176.9(5) . . . . ?
C26 O5 C21 C22 -7.1(8) . . . . ?
C26 O5 C21 C20 173.6(5) . . . . ?
C25 C20 C21 O5 -179.6(4) . . . . ?
N3 C20 C21 O5 1.6(7) . . . . ?
C25 C20 C21 C22 1.0(8) . . . . ?
N3 C20 C21 C22 -177.7(4) . . . . ?
O5 C21 C22 C23 -179.5(5) . . . . ?
C20 C21 C22 C23 -0.3(8) . . . . ?
C21 C22 C23 C24 -0.8(8) . . . . ?
C22 C23 C24 C25 1.2(8) . . . . ?
C22 C23 C24 S1 -177.5(4) . . . . ?
O6 S1 C24 C23 -156.5(5) . . . . ?
O7 S1 C24 C23 -26.6(5) . . . . ?
N4 S1 C24 C23 88.4(5) . . . . ?
O6 S1 C24 C25 24.8(5) . . . . ?
O7 S1 C24 C25 154.7(4) . . . . ?
N4 S1 C24 C25 -90.3(5) . . . . ?
C21 C20 C25 C24 -0.6(8) . . . . ?
N3 C20 C25 C24 178.0(5) . . . . ?
C23 C24 C25 C20 -0.5(8) . . . . ?
S1 C24 C25 C20 178.3(4) . . . . ?
C29 N4 C27 C28 80.9(6) . . . . ?
S1 N4 C27 C28 -137.2(5) . . . . ?
C27 N4 C29 C30 -119.9(6) . . . . ?
S1 N4 C29 C30 98.6(6) . . . . ?
